data_2239306
loop_
_publ_author_name
'Ishikawa, Yoshinobu'

_publ_section_title
;
 6-Chloro-4-oxo-4<i>H</i>-chromene-3-carbaldehyde
;
_journal_issue 5
_journal_name_full 'Acta Crystallographica Section E'
_journal_page_first o514
_journal_paper_doi 10.1107/S1600536814007119
_journal_volume 70
_journal_year 2014
_chemical_formula_iupac 'C10 H5 Cl O3'
_chemical_formula_moiety 'C10 H5 Cl O3'
_chemical_formula_sum 'C10 H5 Cl O3'
_chemical_formula_weight 208.60
_chemical_name_systematic
;
6-Chloro-4-oxo-4<i>H</i>-chromene-3-carbaldehyde
;
_space_group_IT_number 2
_symmetry_cell_setting triclinic
_symmetry_space_group_name_Hall '-P 1'
_symmetry_space_group_name_H-M 'P -1'
_atom_sites_solution_hydrogens geom
_atom_sites_solution_primary direct
_atom_sites_solution_secondary difmap
_cell_angle_alpha 71.22(3)
_cell_angle_beta 85.64(2)
_cell_angle_gamma 69.29(3)
_cell_formula_units_Z 2
_cell_length_a 6.5838(16)
_cell_length_b 6.9579(17)
_cell_length_c 10.265(3)
_cell_measurement_reflns_used 25
_cell_measurement_temperature 100
_cell_measurement_theta_max 17.16
_cell_measurement_theta_min 15.32
_cell_volume 416.1(2)
_computing_cell_refinement '<i>WinAFC Diffractometer Control Software</i> (Rigaku, 1999)'
_computing_data_collection '<i>WinAFC Diffractometer Control Software</i> (Rigaku, 1999)'
_computing_data_reduction '<i>WinAFC Diffractometer Control Software</i> (Rigaku, 1999)'
_computing_molecular_graphics 'CrystalStructure (Rigaku, 2010)'
_computing_publication_material 'CrystalStructure (Rigaku, 2010)'
_computing_structure_refinement 'SHELXL97 (Sheldrick, 2008)'
_computing_structure_solution 'SIR88 (Burla <i>et al.</i>, 1989)'
_diffrn_ambient_temperature 100
_diffrn_measured_fraction_theta_full 0.998
_diffrn_measured_fraction_theta_max 0.998
_diffrn_measurement_device_type 'Rigaku AFC-7R'
_diffrn_measurement_method \w-2\q
_diffrn_radiation_type 'Mo K\a'
_diffrn_radiation_wavelength 0.71069
_diffrn_reflns_av_R_equivalents 0.0579
_diffrn_reflns_limit_h_max 8
_diffrn_reflns_limit_h_min -4
_diffrn_reflns_limit_k_max 9
_diffrn_reflns_limit_k_min -8
_diffrn_reflns_limit_l_max 13
_diffrn_reflns_limit_l_min -13
_diffrn_reflns_number 2356
_diffrn_reflns_theta_full 27.51
_diffrn_reflns_theta_max 27.51
_diffrn_standards_decay_% -0.887
_diffrn_standards_interval_count 150
_diffrn_standards_number 3
_exptl_absorpt_coefficient_mu 0.429
_exptl_absorpt_correction_T_max 0.950
_exptl_absorpt_correction_T_min 0.891
_exptl_absorpt_correction_type psi-scan
_exptl_absorpt_process_details '(North <i>et al.</i>, 1968)'
_exptl_crystal_colour colourless
_exptl_crystal_density_diffrn 1.665
_exptl_crystal_density_method 'not measured'
_exptl_crystal_description plate
_exptl_crystal_F_000 212.00
_exptl_crystal_size_max 0.360
_exptl_crystal_size_mid 0.250
_exptl_crystal_size_min 0.120
_refine_diff_density_max 0.290
_refine_diff_density_min -0.640
_refine_ls_extinction_method none
_refine_ls_goodness_of_fit_ref 1.104
_refine_ls_hydrogen_treatment constr
_refine_ls_number_parameters 127
_refine_ls_number_reflns 1906
_refine_ls_number_restraints 0
_refine_ls_R_factor_gt 0.0400
_refine_ls_shift/su_max 0.000
_refine_ls_structure_factor_coef Fsqd
_refine_ls_weighting_details 'w = 1/[\s^2^(Fo^2^)+(0.0651P)^2^+0.1805P] where P=(Fo^2^+2Fc^2^)/3'
_refine_ls_weighting_scheme calc
_refine_ls_wR_factor_ref 0.1088
_reflns_number_gt 1741
_reflns_number_total 1906
_reflns_threshold_expression F^2^>2\s(F^2^)
_cod_data_source_file tk5303sup1.cif
_cod_data_source_block I
_cod_original_cell_volume 416.0(2)
_cod_database_code 2239306
_cod_database_fobs_code 2239306

loop_
_symmetry_equiv_pos_site_id
_symmetry_equiv_pos_as_xyz
1 +X,+Y,+Z
2 -X,-Y,-Z

loop_
_atom_site_type_symbol
_atom_site_label
_atom_site_fract_x
_atom_site_fract_y
_atom_site_fract_z
_atom_site_U_iso_or_equiv
_atom_site_adp_type
_atom_site_calc_flag
_atom_site_refinement_flags
_atom_site_occupancy
_atom_site_symmetry_multiplicity
Cl Cl1 1.39536(6) 0.20927(6) 0.08023(4) 0.01987(16) Uani d . 1.0 2
O O1 0.69076(17) 0.31098(18) 0.46559(11) 0.0144(3) Uani d . 1.0 2
O O2 1.29992(18) 0.1926(2) 0.61081(12) 0.0182(3) Uani d . 1.0 2
O O3 0.7968(2) 0.2432(3) 0.87417(12) 0.0239(3) Uani d . 1.0 2
C C1 0.7314(3) 0.2807(3) 0.59818(15) 0.0136(3) Uani d . 1.0 2
C C2 0.9290(3) 0.2401(3) 0.65261(15) 0.0131(3) Uani d . 1.0 2
C C3 1.1186(3) 0.2214(3) 0.56792(15) 0.0126(3) Uani d . 1.0 2
C C4 1.2409(3) 0.2179(3) 0.33066(15) 0.0139(3) Uani d . 1.0 2
C C5 1.1898(3) 0.2441(3) 0.19633(15) 0.0148(3) Uani d . 1.0 2
C C6 0.9759(3) 0.2980(3) 0.15125(16) 0.0166(4) Uani d . 1.0 2
C C7 0.8106(3) 0.3239(3) 0.24213(16) 0.0159(4) Uani d . 1.0 2
C C8 1.0736(3) 0.2431(3) 0.42402(15) 0.0120(3) Uani d . 1.0 2
C C9 0.8618(3) 0.2926(3) 0.37834(15) 0.0129(3) Uani d . 1.0 2
C C10 0.9496(3) 0.2130(3) 0.80066(16) 0.0169(4) Uani d . 1.0 2
H H1 0.6135 0.2881 0.6580 0.0163 Uiso calc R 1.0 2
H H2 1.3869 0.1834 0.3594 0.0167 Uiso calc R 1.0 2
H H3 0.9443 0.3168 0.0582 0.0200 Uiso calc R 1.0 2
H H4 0.6643 0.3625 0.2123 0.0191 Uiso calc R 1.0 2
H H5 1.0911 0.1694 0.8402 0.0202 Uiso calc R 1.0 2

loop_
_atom_site_aniso_label
_atom_site_aniso_U_11
_atom_site_aniso_U_22
_atom_site_aniso_U_33
_atom_site_aniso_U_12
_atom_site_aniso_U_13
_atom_site_aniso_U_23
Cl1 0.0190(3) 0.0257(3) 0.0136(3) -0.00517(16) 0.00438(14) -0.00820(15)
O1 0.0101(5) 0.0183(6) 0.0134(5) -0.0037(4) -0.0001(4) -0.0044(4)
O2 0.0125(5) 0.0268(6) 0.0158(6) -0.0066(5) -0.0007(4) -0.0074(5)
O3 0.0222(6) 0.0358(8) 0.0180(6) -0.0114(6) 0.0065(5) -0.0141(6)
C1 0.0137(7) 0.0133(7) 0.0130(7) -0.0036(6) 0.0010(5) -0.0043(6)
C2 0.0133(7) 0.0141(7) 0.0124(7) -0.0041(6) 0.0004(6) -0.0056(6)
C3 0.0127(7) 0.0115(7) 0.0136(7) -0.0034(6) -0.0002(6) -0.0047(6)
C4 0.0137(7) 0.0133(7) 0.0142(7) -0.0039(6) 0.0003(6) -0.0044(6)
C5 0.0176(8) 0.0133(7) 0.0132(7) -0.0047(6) 0.0022(6) -0.0049(6)
C6 0.0220(8) 0.0154(7) 0.0118(7) -0.0064(6) -0.0017(6) -0.0031(6)
C7 0.0160(7) 0.0164(7) 0.0142(7) -0.0050(6) -0.0042(6) -0.0029(6)
C8 0.0132(7) 0.0110(7) 0.0111(7) -0.0037(6) -0.0001(6) -0.0031(5)
C9 0.0136(7) 0.0119(7) 0.0124(7) -0.0038(6) 0.0005(6) -0.0033(6)
C10 0.0189(8) 0.0189(8) 0.0140(7) -0.0066(6) 0.0010(6) -0.0068(6)

loop_
_atom_type_symbol
_atom_type_description
_atom_type_scat_dispersion_real
_atom_type_scat_dispersion_imag
_atom_type_scat_source
C C 0.0033 0.0016
;
International Tables for Crystallography
(1992, Vol. C, Tables 4.2.6.8 and 6.1.1.4)
;
H H 0.0000 0.0000
;
International Tables for Crystallography
(1992, Vol. C, Table 6.1.1.4)
;
Cl Cl 0.1484 0.1585
;
International Tables for Crystallography
(1992, Vol. C, Tables 4.2.6.8 and 6.1.1.4)
;
O O 0.0106 0.0060
;
International Tables for Crystallography
(1992, Vol. C, Tables 4.2.6.8 and 6.1.1.4)
;

loop_
_geom_angle_atom_site_label_1
_geom_angle_atom_site_label_2
_geom_angle_atom_site_label_3
_geom_angle
_geom_angle_publ_flag
C1 O1 C9 118.51(13) no
O1 C1 C2 124.50(14) no
C1 C2 C3 120.89(15) no
C1 C2 C10 118.68(14) no
C3 C2 C10 120.43(15) no
O2 C3 C2 123.55(15) no
O2 C3 C8 122.50(14) no
C2 C3 C8 113.94(14) no
C5 C4 C8 118.97(15) no
Cl1 C5 C4 119.56(13) no
Cl1 C5 C6 118.90(13) no
C4 C5 C6 121.54(15) no
C5 C6 C7 119.83(16) no
C6 C7 C9 118.88(16) no
C3 C8 C4 121.17(15) no
C3 C8 C9 119.97(14) no
C4 C8 C9 118.86(15) no
O1 C9 C7 116.07(15) no
O1 C9 C8 122.03(15) no
C7 C9 C8 121.89(15) no
O3 C10 C2 123.81(16) no
O1 C1 H1 117.750 no
C2 C1 H1 117.752 no
C5 C4 H2 120.520 no
C8 C4 H2 120.513 no
C5 C6 H3 120.086 no
C7 C6 H3 120.081 no
C6 C7 H4 120.563 no
C9 C7 H4 120.557 no
O3 C10 H5 118.090 no
C2 C10 H5 118.097 no

loop_
_geom_bond_atom_site_label_1
_geom_bond_atom_site_label_2
_geom_bond_distance
_geom_bond_publ_flag
Cl1 C5 1.7377(17) no
O1 C1 1.341(2) no
O1 C9 1.3802(19) no
O2 C3 1.230(3) no
O3 C10 1.210(2) no
C1 C2 1.354(3) no
C2 C3 1.457(3) no
C2 C10 1.481(3) no
C3 C8 1.478(3) no
C4 C5 1.383(3) no
C4 C8 1.405(3) no
C5 C6 1.397(3) no
C6 C7 1.379(3) no
C7 C9 1.393(3) no
C8 C9 1.392(3) no
C1 H1 0.950 no
C4 H2 0.950 no
C6 H3 0.950 no
C7 H4 0.950 no
C10 H5 0.950 no

loop_
_geom_contact_atom_site_label_1
_geom_contact_atom_site_label_2
_geom_contact_distance
_geom_contact_site_symmetry_2
_geom_contact_publ_flag
O1 C3 2.866(3) . no
O2 C1 3.578(3) . no
O2 C4 2.872(3) . no
O2 C10 2.898(3) . no
O3 C1 2.812(3) . no
C1 C7 3.582(3) . no
C1 C8 2.759(3) . no
C2 C9 2.769(3) . no
C4 C7 2.807(3) . no
C5 C9 2.747(3) . no
C6 C8 2.795(3) . no
Cl1 O3 3.2840(16) 1_654 no
O1 O1 3.1591(18) 2_666 no
O1 O2 3.1063(19) 1_455 no
O1 O2 3.309(3) 2_766 no
O1 C1 3.118(2) 2_666 no
O1 C3 3.589(3) 2_756 no
O1 C4 3.484(3) 2_756 no
O1 C8 3.432(2) 2_756 no
O2 O1 3.1063(19) 1_655 no
O2 O1 3.309(3) 2_766 no
O2 C1 3.096(3) 1_655 no
O2 C1 3.543(3) 2_766 no
O2 C4 3.274(2) 2_856 no
O2 C9 3.394(3) 2_766 no
O3 Cl1 3.2840(16) 1_456 no
O3 C4 3.590(3) 2_766 no
O3 C5 3.436(3) 2_766 no
O3 C6 3.339(3) 1_556 no
C1 O1 3.118(2) 2_666 no
C1 O2 3.096(3) 1_455 no
C1 O2 3.543(3) 2_766 no
C1 C4 3.247(3) 2_756 no
C1 C5 3.452(3) 2_756 no
C1 C8 3.487(3) 2_756 no
C2 C4 3.592(3) 2_766 no
C2 C5 3.562(3) 2_756 no
C2 C6 3.485(3) 2_756 no
C2 C7 3.507(3) 2_756 no
C2 C8 3.418(3) 2_766 no
C2 C9 3.580(3) 2_756 no
C3 O1 3.589(3) 2_756 no
C3 C3 3.461(3) 2_766 no
C3 C7 3.541(3) 2_756 no
C3 C8 3.512(3) 2_766 no
C3 C9 3.395(3) 2_756 no
C4 O1 3.484(3) 2_756 no
C4 O2 3.274(2) 2_856 no
C4 O3 3.590(3) 2_766 no
C4 C1 3.247(3) 2_756 no
C4 C2 3.592(3) 2_766 no
C4 C10 3.518(3) 2_766 no
C5 O3 3.436(3) 2_766 no
C5 C1 3.452(3) 2_756 no
C5 C2 3.562(3) 2_756 no
C5 C10 3.600(3) 2_756 no
C5 C10 3.568(3) 2_766 no
C6 O3 3.339(3) 1_554 no
C6 C2 3.485(3) 2_756 no
C6 C6 3.536(3) 2_765 no
C6 C10 3.287(3) 2_756 no
C7 C2 3.507(3) 2_756 no
C7 C3 3.541(3) 2_756 no
C8 O1 3.432(2) 2_756 no
C8 C1 3.487(3) 2_756 no
C8 C2 3.418(3) 2_766 no
C8 C3 3.512(3) 2_766 no
C8 C9 3.512(3) 2_756 no
C9 O2 3.394(3) 2_766 no
C9 C2 3.580(3) 2_756 no
C9 C3 3.395(3) 2_756 no
C9 C8 3.512(3) 2_756 no
C10 C4 3.518(3) 2_766 no
C10 C5 3.600(3) 2_756 no
C10 C5 3.568(3) 2_766 no
C10 C6 3.287(3) 2_756 no
Cl1 H2 2.8098 . no
Cl1 H3 2.8018 . no
O1 H4 2.5183 . no
O2 H2 2.6171 . no
O2 H5 2.6235 . no
O3 H1 2.4841 . no
C1 H5 3.2768 . no
C3 H1 3.2936 . no
C3 H2 2.6894 . no
C3 H5 2.7009 . no
C4 H3 3.2782 . no
C5 H4 3.2649 . no
C6 H2 3.2829 . no
C8 H4 3.2890 . no
C9 H1 3.1907 . no
C9 H2 3.2715 . no
C9 H3 3.2493 . no
C10 H1 2.5487 . no
H1 H5 3.4825 . no
H3 H4 2.3384 . no
Cl1 H3 3.1849 2_765 no
Cl1 H4 2.9565 1_655 no
Cl1 H4 3.4118 2_765 no
Cl1 H5 3.4268 1_554 no
Cl1 H5 3.4313 2_856 no
O1 H1 2.7492 2_666 no
O1 H2 2.8618 1_455 no
O1 H2 3.5281 2_756 no
O2 H1 2.5039 1_655 no
O2 H2 2.6366 2_856 no
O3 H3 2.4552 1_556 no
O3 H3 3.5089 2_756 no
O3 H4 3.2371 2_666 no
O3 H5 3.2852 2_757 no
C1 H1 3.4760 2_666 no
C1 H2 3.4704 2_756 no
C3 H2 3.4084 2_856 no
C4 H1 3.2703 2_756 no
C4 H4 3.3076 1_655 no
C5 H1 3.3113 2_756 no
C5 H3 3.2003 2_765 no
C5 H4 3.5285 1_655 no
C6 H3 3.0323 2_765 no
C6 H5 3.5441 1_554 no
C6 H5 3.4065 2_756 no
C7 H1 3.4852 2_666 no
C7 H2 3.2936 1_455 no
C9 H1 3.3852 2_666 no
C9 H2 3.5013 1_455 no
C10 H3 2.9512 1_556 no
C10 H3 3.3274 2_756 no
H1 O1 2.7492 2_666 no
H1 O2 2.5039 1_455 no
H1 C1 3.4760 2_666 no
H1 C4 3.2703 2_756 no
H1 C5 3.3113 2_756 no
H1 C7 3.4852 2_666 no
H1 C9 3.3852 2_666 no
H1 H1 3.5933 2_666 no
H1 H2 3.3433 2_756 no
H1 H4 3.0973 2_666 no
H2 O1 2.8618 1_655 no
H2 O1 3.5281 2_756 no
H2 O2 2.6366 2_856 no
H2 C1 3.4704 2_756 no
H2 C3 3.4084 2_856 no
H2 C7 3.2936 1_655 no
H2 C9 3.5013 1_655 no
H2 H1 3.3433 2_756 no
H2 H2 3.2073 2_856 no
H2 H4 2.6733 1_655 no
H3 Cl1 3.1849 2_765 no
H3 O3 2.4552 1_554 no
H3 O3 3.5089 2_756 no
H3 C5 3.2003 2_765 no
H3 C6 3.0323 2_765 no
H3 C10 2.9512 1_554 no
H3 C10 3.3274 2_756 no
H3 H3 2.7733 2_765 no
H3 H5 2.7277 1_554 no
H3 H5 3.2917 2_756 no
H4 Cl1 2.9565 1_455 no
H4 Cl1 3.4118 2_765 no
H4 O3 3.2371 2_666 no
H4 C4 3.3076 1_455 no
H4 C5 3.5285 1_455 no
H4 H1 3.0973 2_666 no
H4 H2 2.6733 1_455 no
H5 Cl1 3.4268 1_556 no
H5 Cl1 3.4313 2_856 no
H5 O3 3.2852 2_757 no
H5 C6 3.5441 1_556 no
H5 C6 3.4065 2_756 no
H5 H3 2.7277 1_556 no
H5 H3 3.2917 2_756 no

loop_
_geom_torsion_atom_site_label_1
_geom_torsion_atom_site_label_2
_geom_torsion_atom_site_label_3
_geom_torsion_atom_site_label_4
_geom_torsion
_geom_torsion_publ_flag
C1 O1 C9 C7 179.49(13) no
C1 O1 C9 C8 0.2(2) no
C9 O1 C1 C2 2.4(3) no
C9 O1 C1 H1 -177.6 no
O1 C1 C2 C3 -1.4(3) no
O1 C1 C2 C10 179.14(13) no
H1 C1 C2 C3 178.6 no
H1 C1 C2 C10 -0.9 no
C1 C2 C3 O2 177.29(15) no
C1 C2 C3 C8 -2.0(2) no
C1 C2 C10 O3 -6.6(3) no
C1 C2 C10 H5 173.4 no
C3 C2 C10 O3 173.91(15) no
C3 C2 C10 H5 -6.1 no
C10 C2 C3 O2 -3.3(3) no
C10 C2 C3 C8 177.49(13) no
O2 C3 C8 C4 4.1(3) no
O2 C3 C8 C9 -174.93(14) no
C2 C3 C8 C4 -176.66(13) no
C2 C3 C8 C9 4.3(2) no
C5 C4 C8 C3 -178.70(13) no
C5 C4 C8 C9 0.3(3) no
C8 C4 C5 Cl1 -178.97(13) no
C8 C4 C5 C6 1.0(3) no
H2 C4 C5 Cl1 1.0 no
H2 C4 C5 C6 -179.0 no
H2 C4 C8 C3 1.3 no
H2 C4 C8 C9 -179.7 no
Cl1 C5 C6 C7 179.23(11) no
Cl1 C5 C6 H3 -0.8 no
C4 C5 C6 C7 -0.7(3) no
C4 C5 C6 H3 179.3 no
C5 C6 C7 C9 -0.8(3) no
C5 C6 C7 H4 179.1 no
H3 C6 C7 C9 179.1 no
H3 C6 C7 H4 -0.9 no
C6 C7 C9 O1 -177.08(14) no
C6 C7 C9 C8 2.2(3) no
H4 C7 C9 O1 2.9 no
H4 C7 C9 C8 -177.8 no
C3 C8 C9 O1 -3.7(3) no
C3 C8 C9 C7 177.13(13) no
C4 C8 C9 O1 177.30(14) no
C4 C8 C9 C7 -1.9(3) no
